data_4338008
loop_
_publ_author_name
'Vaughan, Jamila G.'
'Reid, Brodie L.'
'Wright, Phillip J.'
'Ramchandani, Sushil'
'Skelton, Brian W.'
'Raiteri, Paolo'
'Muzzioli, Sara'
'Brown, David H.'
'Stagni, Stefano'
'Massi, Massimiliano'

_publ_section_title
;
 Photophysical and Photochemical Trends in Tricarbonyl Rhenium(I)
 N-Heterocyclic Carbene Complexes.
;
_journal_issue 7
_journal_name_full 'Inorganic chemistry'
_journal_page_first 3629
_journal_paper_doi 10.1021/ic403138a
_journal_volume 53
_journal_year 2014
_chemical_formula_moiety 'C16 H10 Br N4 O3 Re'
_chemical_formula_sum 'C16 H10 Br N4 O3 Re'
_chemical_formula_weight 572.39
_chemical_name_systematic
;
 ?
;
_space_group_IT_number 2
_symmetry_cell_setting triclinic
_symmetry_space_group_name_Hall '-P 1'
_symmetry_space_group_name_H-M 'P -1'
_atom_sites_solution_hydrogens geom
_atom_sites_solution_primary direct
_atom_sites_solution_secondary difmap
_audit_creation_date 2012-11-27T08:08:52-00:00
_audit_creation_method 'WinGX routine CIF_UPDATE'
_cell_angle_alpha 68.04(2)
_cell_angle_beta 88.674(19)
_cell_angle_gamma 81.954(16)
_cell_formula_units_Z 2
_cell_length_a 6.7096(14)
_cell_length_b 10.825(2)
_cell_length_c 12.490(3)
_cell_measurement_reflns_used 520
_cell_measurement_temperature 100(2)
_cell_measurement_theta_max 28.497
_cell_measurement_theta_min 3.0611
_cell_volume 832.6(3)
_computing_cell_refinement
;
        CrysAlisPro, Oxford Diffraction Ltd.,
        Version 1.171.33.52 (release 06-11-2009 CrysAlis171 .NET)
        (compiled Nov  6 2009,16:24:50)
;
_computing_data_collection
;
        CrysAlisPro, Oxford Diffraction Ltd.,
        Version 1.171.33.52 (release 06-11-2009 CrysAlis171 .NET)
        (compiled Nov  6 2009,16:24:50)
;
_computing_data_reduction
;
        CrysAlisPro, Oxford Diffraction Ltd.,
        Version 1.171.33.52 (release 06-11-2009 CrysAlis171 .NET)
        (compiled Nov  6 2009,16:24:50)
;
_computing_molecular_graphics 'OrtepII (Johnson, C. K. (1976)'
_computing_publication_material 'WinGX Farrugia, L. J. (1999)'
_computing_structure_refinement 'SHELXL-97 (Sheldrick, 2008)'
_diffrn_ambient_temperature 100(2)
_diffrn_detector_area_resol_mean 16.0009
_diffrn_measured_fraction_theta_full 0.994
_diffrn_measured_fraction_theta_max 0.994
_diffrn_measurement_device_type 'Oxford Diffraction Xcalibur diffractometer'
_diffrn_measurement_method '\w scans'
_diffrn_orient_matrix_UB_11 0.0928856
_diffrn_orient_matrix_UB_12 -0.0134543
_diffrn_orient_matrix_UB_13 0.0309628
_diffrn_orient_matrix_UB_21 0.0028608
_diffrn_orient_matrix_UB_22 0.0701229
_diffrn_orient_matrix_UB_23 -0.017854
_diffrn_orient_matrix_UB_31 -0.0526351
_diffrn_orient_matrix_UB_32 0.0005813
_diffrn_orient_matrix_UB_33 0.049751
_diffrn_radiation_monochromator graphite
_diffrn_radiation_type MoK\a
_diffrn_radiation_wavelength 0.71073
_diffrn_reflns_av_R_equivalents 0.1222
_diffrn_reflns_av_unetI/netI 0.2669
_diffrn_reflns_limit_h_max 7
_diffrn_reflns_limit_h_min -8
_diffrn_reflns_limit_k_max 13
_diffrn_reflns_limit_k_min -13
_diffrn_reflns_limit_l_max 15
_diffrn_reflns_limit_l_min -14
_diffrn_reflns_number 5860
_diffrn_reflns_theta_full 26.5
_diffrn_reflns_theta_max 26.5
_diffrn_reflns_theta_min 3.07
_exptl_absorpt_coefficient_mu 9.721
_exptl_absorpt_correction_T_max 0.793
_exptl_absorpt_correction_T_min 0.568
_exptl_absorpt_correction_type analytical
_exptl_absorpt_process_details
;
        CrysAlisPro, Agilent Technologies,
        Version 1.171.35.21 (release 20-01-2012 CrysAlis171 .NET)
        (compiled Jan 23 2012,18:06:46)
Analytical numeric absorption correction using a multifaceted crystal
                        model based on expressions derived by R.C. Clark & J.S.
        (Clark, R. C. & Reid, J. S. (1995). Acta Cryst. A51, 887-897)
;
_exptl_crystal_colour dark_red
_exptl_crystal_density_diffrn 2.283
_exptl_crystal_density_method 'not measured'
_exptl_crystal_description plate
_exptl_crystal_F_000 536
_exptl_crystal_size_max 0.35
_exptl_crystal_size_mid 0.14
_exptl_crystal_size_min 0.03
_refine_diff_density_max 4.951
_refine_diff_density_min -2.888
_refine_diff_density_rms 0.446
_refine_ls_extinction_method none
_refine_ls_goodness_of_fit_ref 1.091
_refine_ls_hydrogen_treatment constr
_refine_ls_matrix_type full
_refine_ls_number_parameters 111
_refine_ls_number_reflns 3444
_refine_ls_number_restraints 1
_refine_ls_restrained_S_all 1.092
_refine_ls_R_factor_all 0.1956
_refine_ls_R_factor_gt 0.1267
_refine_ls_shift/su_max 0.015
_refine_ls_shift/su_mean 0.001
_refine_ls_structure_factor_coef Fsqd
_refine_ls_weighting_details 'calc w=1/[\s^2^(Fo^2^)+(0.0627P)^2^] where P=(Fo^2^+2Fc^2^)/3'
_refine_ls_weighting_scheme calc
_refine_ls_wR_factor_gt 0.2083
_refine_ls_wR_factor_ref 0.2411
_reflns_number_gt 2136
_reflns_number_total 3444
_reflns_threshold_expression I>2\s(I)
_cod_data_source_file ic403138a_si_002.cif
_cod_data_source_block mxm78
_cod_depositor_comments 'Adding full bibliography for 4338006--4338011.cif.'
_cod_original_sg_symbol_Hall '-p 1'
_cod_database_code 4338008

loop_
_symmetry_equiv_pos_as_xyz
'x, y, z'
'-x, -y, -z'

loop_
_atom_site_label
_atom_site_type_symbol
_atom_site_fract_x
_atom_site_fract_y
_atom_site_fract_z
_atom_site_U_iso_or_equiv
_atom_site_adp_type
_atom_site_occupancy
_atom_site_symmetry_multiplicity
_atom_site_calc_flag
_atom_site_refinement_flags
Re1 Re 0.06912(18) 0.28552(12) 0.27984(10) 0.0157(3) Uani 1 1 d .
Br1 Br -0.2575(5) 0.2504(3) 0.4005(3) 0.0309(8) Uani 1 1 d .
C1 C 0.094(4) 0.109(3) 0.275(2) 0.020(6) Uiso 1 1 d .
O1 O 0.106(3) 0.0039(19) 0.2697(16) 0.032(5) Uiso 1 1 d .
C2 C -0.057(5) 0.350(3) 0.143(3) 0.034(8) Uiso 1 1 d .
O2 O -0.148(3) 0.3941(19) 0.0451(16) 0.033(5) Uiso 1 1 d .
C3 C 0.324(4) 0.320(2) 0.197(2) 0.011(5) Uiso 1 1 d U
O3 O 0.454(3) 0.344(2) 0.1492(17) 0.037(5) Uiso 1 1 d U
N11 N 0.020(3) 0.601(2) 0.2670(17) 0.016(5) Uiso 1 1 d .
C12 C 0.076(4) 0.471(3) 0.312(2) 0.022(6) Uiso 1 1 d .
N13 N 0.200(3) 0.447(2) 0.4102(18) 0.020(5) Uiso 1 1 d .
C14 C 0.214(4) 0.565(2) 0.422(2) 0.019(6) Uiso 1 1 d .
H14 H 0.2872 0.5768 0.4807 0.023 Uiso 1 1 calc R
C15 C 0.106(4) 0.663(3) 0.334(2) 0.019(6) Uiso 1 1 d .
H15 H 0.0899 0.7569 0.3191 0.022 Uiso 1 1 calc R
N21 N 0.222(3) 0.2166(19) 0.4505(17) 0.013(5) Uiso 1 1 d .
C22 C 0.272(4) 0.315(3) 0.488(2) 0.022(6) Uiso 1 1 d .
N23 N 0.360(4) 0.298(2) 0.5854(19) 0.027(6) Uiso 1 1 d .
C24 C 0.410(4) 0.178(3) 0.650(2) 0.020(6) Uiso 1 1 d .
H24 H 0.4785 0.1595 0.7211 0.024 Uiso 1 1 calc R
C25 C 0.370(4) 0.066(2) 0.624(2) 0.014(6) Uiso 1 1 d .
H25 H 0.409 -0.0237 0.6755 0.017 Uiso 1 1 calc R
C26 C 0.270(4) 0.096(2) 0.5187(19) 0.012(5) Uiso 1 1 d .
H26 H 0.2372 0.0246 0.4981 0.015 Uiso 1 1 calc R
C111 C -0.127(4) 0.671(3) 0.182(2) 0.028(7) Uiso 1 1 d .
C112 C -0.308(4) 0.616(3) 0.179(2) 0.019(6) Uiso 1 1 d .
H112 H -0.3306 0.5329 0.2365 0.023 Uiso 1 1 calc R
C113 C -0.445(5) 0.684(3) 0.093(3) 0.037(8) Uiso 1 1 d .
H113 H -0.56 0.6448 0.0859 0.045 Uiso 1 1 calc R
C114 C -0.418(5) 0.814(3) 0.012(3) 0.041(8) Uiso 1 1 d .
H114 H -0.5208 0.8654 -0.0439 0.049 Uiso 1 1 calc R
C115 C -0.246(5) 0.864(3) 0.017(3) 0.036(8) Uiso 1 1 d .
H115 H -0.2265 0.9496 -0.0395 0.043 Uiso 1 1 calc R
C116 C -0.097(6) 0.794(3) 0.101(3) 0.049(9) Uiso 1 1 d .
H116 H 0.0237 0.8302 0.103 0.059 Uiso 1 1 calc R

loop_
_atom_site_aniso_label
_atom_site_aniso_U_11
_atom_site_aniso_U_22
_atom_site_aniso_U_33
_atom_site_aniso_U_23
_atom_site_aniso_U_13
_atom_site_aniso_U_12
Re1 0.0094(5) 0.0184(6) 0.0235(6) -0.0123(5) 0.0006(4) -0.0021(4)
Br1 0.0219(17) 0.0354(18) 0.0411(19) -0.0197(16) 0.0056(15) -0.0076(15)

loop_
_atom_type_symbol
_atom_type_description
_atom_type_scat_dispersion_real
_atom_type_scat_dispersion_imag
_atom_type_scat_source
C C 0.0033 0.0016 'International Tables Vol C Tables 4.2.6.8 and 6.1.1.4'
H H 0 0 'International Tables Vol C Tables 4.2.6.8 and 6.1.1.4'
N N 0.0061 0.0033 'International Tables Vol C Tables 4.2.6.8 and 6.1.1.4'
O O 0.0106 0.006 'International Tables Vol C Tables 4.2.6.8 and 6.1.1.4'
Br Br -0.2901 2.4595 'International Tables Vol C Tables 4.2.6.8 and 6.1.1.4'
Re Re -1.0185 7.231 'International Tables Vol C Tables 4.2.6.8 and 6.1.1.4'

loop_
_exptl_crystal_face_index_h
_exptl_crystal_face_index_k
_exptl_crystal_face_index_l
_exptl_crystal_face_perp_dist
0 0 1 0.0249
0 0 -1 0.0262
-2 1 -3 0.0237
3 -1 -1 0.0102
0 1 2 0.1783
0 -1 0 0.1195
2 0 -3 0.0558
-1 0 3 0.0028

loop_
_geom_angle_atom_site_label_1
_geom_angle_atom_site_label_2
_geom_angle_atom_site_label_3
_geom_angle
C2 Re1 C1 88.8(12)
C2 Re1 C3 87.6(12)
C1 Re1 C3 91.6(10)
C2 Re1 C12 100.9(12)
C1 Re1 C12 170.1(11)
C3 Re1 C12 87.2(9)
C2 Re1 N21 176.7(11)
C1 Re1 N21 94.5(9)
C3 Re1 N21 92.7(9)
C12 Re1 N21 75.8(8)
C2 Re1 Br1 95.8(10)
C1 Re1 Br1 92.4(8)
C3 Re1 Br1 174.8(6)
C12 Re1 Br1 88.3(7)
N21 Re1 Br1 83.7(5)
O1 C1 Re1 178(2)
O2 C2 Re1 179(2)
O3 C3 Re1 176(2)
C12 N11 C111 127(2)
C12 N11 C15 110(2)
C111 N11 C15 122(2)
N11 C12 N13 106(2)
N11 C12 Re1 143(2)
N13 C12 Re1 111.4(17)
C14 N13 C12 110(2)
C14 N13 C22 128(2)
C12 N13 C22 122(2)
C15 C14 N13 107(2)
C15 C14 H14 126.3
N13 C14 H14 126.3
C14 C15 N11 108(2)
C14 C15 H15 126.2
N11 C15 H15 126.2
C26 N21 C22 116(2)
C26 N21 Re1 126.4(16)
C22 N21 Re1 117.5(16)
N23 C22 N21 128(2)
N23 C22 N13 119(2)
N21 C22 N13 112(2)
C24 N23 C22 114(2)
N23 C24 C25 124(3)
N23 C24 H24 118
C25 C24 H24 118
C26 C25 C24 117(2)
C26 C25 H25 121.5
C24 C25 H25 121.5
N21 C26 C25 120(2)
N21 C26 H26 119.9
C25 C26 H26 119.9
C116 C111 N11 119(3)
C116 C111 C112 121(3)
N11 C111 C112 120(2)
C113 C112 C111 119(3)
C113 C112 H112 120.5
C111 C112 H112 120.5
C112 C113 C114 120(3)
C112 C113 H113 120
C114 C113 H113 120
C115 C114 C113 120(3)
C115 C114 H114 120.1
C113 C114 H114 120.1
C114 C115 C116 121(3)
C114 C115 H115 119.3
C116 C115 H115 119.3
C111 C116 C115 118(3)
C111 C116 H116 120.8
C115 C116 H116 120.8

loop_
_geom_bond_atom_site_label_1
_geom_bond_atom_site_label_2
_geom_bond_distance
Re1 C2 1.77(3)
Re1 C1 1.92(2)
Re1 C3 1.99(3)
Re1 C12 2.19(2)
Re1 N21 2.20(2)
Re1 Br1 2.621(3)
C1 O1 1.15(3)
C2 O2 1.27(3)
C3 O3 1.05(3)
N11 C12 1.31(3)
N11 C111 1.39(3)
N11 C15 1.42(3)
C12 N13 1.42(3)
N13 C14 1.36(3)
N13 C22 1.42(3)
C14 C15 1.34(3)
C14 H14 0.95
C15 H15 0.95
N21 C26 1.27(3)
N21 C22 1.39(3)
C22 N23 1.30(3)
N23 C24 1.25(3)
C24 C25 1.42(3)
C24 H24 0.95
C25 C26 1.39(3)
C25 H25 0.95
C26 H26 0.95
C111 C116 1.38(4)
C111 C112 1.43(4)
C112 C113 1.34(4)
C112 H112 0.95
C113 C114 1.43(4)
C113 H113 0.95
C114 C115 1.36(4)
C114 H114 0.95
C115 C116 1.39(4)
C115 H115 0.95
C116 H116 0.95
